data_4312192
loop_
_publ_author_name
'Snigdha Panda'
'Harkesh B. Singh'
'Ray J. Butcher'

_publ_section_title
;
 Synthesis and Structure of Mercurous Ion and Dinuclear Lead(II) Complexes
 of the 28-Membered Selenaaza Macrocycle: Dominance of the Chelate Ring
 Size Effect and Conformational Requirement over Soft-Soft Interactions
;
_journal_name_full 'Inorganic Chemistry'
_journal_page_first 8532
_journal_page_last 8537
_journal_paper_doi 10.1021/ic0351949
_journal_volume 43
_journal_year 2004
_chemical_formula_sum 'C32 H36 N4 Se2'
_chemical_formula_weight 634.57
_chemical_name_systematic
; 
 ? 
;
_space_group_IT_number 13
_symmetry_cell_setting monoclinic
_symmetry_space_group_name_Hall '-P 2yac'
_symmetry_space_group_name_H-M 'P 1 2/n 1'
_atom_sites_solution_hydrogens geom
_atom_sites_solution_primary direct
_atom_sites_solution_secondary difmap
_audit_creation_method SHELXL-97
_cell_angle_alpha 90.00
_cell_angle_beta 104.4830(10)
_cell_angle_gamma 90.00
_cell_formula_units_Z 2
_cell_length_a 16.3985(14)
_cell_length_b 5.0714(4)
_cell_length_c 18.2454(15)
_cell_measurement_temperature 293(2)
_cell_volume 1469.1(2)
_computing_cell_refinement 'Bruker SMART'
_computing_data_collection 'Bruker SMART'
_computing_data_reduction 'Bruker SHELXTL'
_computing_molecular_graphics 'Bruker SHELXTL'
_computing_publication_material 'Bruker SHELXTL'
_computing_structure_refinement 'SHELXL-97 (Sheldrick, 1997)'
_computing_structure_solution 'SHELXS-97 (Sheldrick, 1990)'
_diffrn_ambient_temperature 293(2)
_diffrn_measured_fraction_theta_full 0.982
_diffrn_measured_fraction_theta_max 0.982
_diffrn_measurement_device_type 'CCD area detector'
_diffrn_measurement_method 'phi and omega scans'
_diffrn_radiation_monochromator graphite
_diffrn_radiation_source 'fine-focus sealed tube'
_diffrn_radiation_type MoK\a
_diffrn_radiation_wavelength 0.71073
_diffrn_reflns_av_R_equivalents 0.0437
_diffrn_reflns_av_sigmaI/netI 0.0662
_diffrn_reflns_limit_h_max 21
_diffrn_reflns_limit_h_min -20
_diffrn_reflns_limit_k_max 6
_diffrn_reflns_limit_k_min -6
_diffrn_reflns_limit_l_max 24
_diffrn_reflns_limit_l_min -23
_diffrn_reflns_number 10777
_diffrn_reflns_theta_full 28.27
_diffrn_reflns_theta_max 28.27
_diffrn_reflns_theta_min 1.49
_exptl_absorpt_coefficient_mu 2.544
_exptl_absorpt_correction_T_max 1.000000
_exptl_absorpt_correction_T_min 0.622573
_exptl_absorpt_correction_type multi-scan
_exptl_crystal_colour colorless
_exptl_crystal_density_diffrn 1.434
_exptl_crystal_density_method 'not measured'
_exptl_crystal_description needle
_exptl_crystal_F_000 648
_exptl_crystal_size_max 0.08
_exptl_crystal_size_mid 0.10
_exptl_crystal_size_min 0.88
_refine_diff_density_max 0.558
_refine_diff_density_min -0.319
_refine_diff_density_rms 0.056
_refine_ls_extinction_method none
_refine_ls_goodness_of_fit_ref 0.940
_refine_ls_hydrogen_treatment mixed
_refine_ls_matrix_type full
_refine_ls_number_parameters 178
_refine_ls_number_reflns 3581
_refine_ls_number_restraints 0
_refine_ls_restrained_S_all 0.940
_refine_ls_R_factor_all 0.0848
_refine_ls_R_factor_gt 0.0416
_refine_ls_shift/su_max 0.015
_refine_ls_shift/su_mean 0.001
_refine_ls_structure_factor_coef Fsqd
_refine_ls_weighting_details 'calc w=1/[\s^2^(Fo^2^)+(0.0286P)^2^+0.0000P] where P=(Fo^2^+2Fc^2^)/3'
_refine_ls_weighting_scheme calc
_refine_ls_wR_factor_gt 0.0669
_refine_ls_wR_factor_ref 0.0739
_reflns_number_gt 2223
_reflns_number_total 3581
_reflns_threshold_expression >2sigma(I)
_cod_data_source_file ic0351949rom20031016_064230_1.cif
_cod_data_source_block Compound_reduced_form_of_7
_cod_depositor_comments
;
The following automatic conversions were performed:
'_symmetry_cell_setting' value 'Monoclinic' changed to 'monoclinic'
according to '/home/saulius/struct/CIF-dictionaries/cif_core.dic'
dictionary named 'cif_core.dic' version 2.4.1 from 2010-06-29.

Automatic conversion script
Id: cif_fix_enum 1527 2010-12-29 10:47:43Z saulius 

The following automatic conversions were performed:

'_exptl_absorpt_correction_type' tag value 'multi-scans' was replaced
with 'multi-scan' value.

Automatic conversion script
Id: cif_fix_values 1646 2011-03-28 12:23:43Z adriana 
;
_cod_database_code 4312192

loop_
_symmetry_equiv_pos_as_xyz
'x, y, z'
'-x+1/2, y, -z+1/2'
'-x, -y, -z'
'x-1/2, -y, z-1/2'

loop_
_atom_site_label
_atom_site_type_symbol
_atom_site_fract_x
_atom_site_fract_y
_atom_site_fract_z
_atom_site_U_iso_or_equiv
_atom_site_adp_type
_atom_site_occupancy
_atom_site_symmetry_multiplicity
_atom_site_calc_flag
_atom_site_refinement_flags
_atom_site_disorder_assembly
_atom_site_disorder_group
Se Se 0.154790(17) 0.18382(6) 0.328992(16) 0.05046(11) Uani 1 1 d . . .
N1A N 0.32591(13) 0.0250(4) 0.42315(12) 0.0414(6) Uani 1 1 d . . .
H1A H 0.3463(15) -0.106(5) 0.4015(14) 0.050 Uiso 1 1 d . . .
N1B N 0.11113(14) 0.4809(5) 0.14700(13) 0.0443(6) Uani 1 1 d . . .
H1B H 0.1518(16) 0.383(5) 0.1694(15) 0.053 Uiso 1 1 d . . .
C1A C 0.15911(15) 0.2597(4) 0.43330(14) 0.0345(6) Uani 1 1 d . . .
C2A C 0.10739(16) 0.4522(5) 0.45204(16) 0.0478(7) Uani 1 1 d . . .
H2AA H 0.0693 0.5416 0.4138 0.057 Uiso 1 1 calc R . .
C3A C 0.11197(18) 0.5121(6) 0.52678(18) 0.0559(8) Uani 1 1 d . . .
H3AA H 0.0767 0.6398 0.5388 0.067 Uiso 1 1 calc R . .
C4A C 0.16909(19) 0.3817(6) 0.58354(17) 0.0600(9) Uani 1 1 d . . .
H4AA H 0.1725 0.4206 0.6340 0.072 Uiso 1 1 calc R . .
C5A C 0.22118(18) 0.1930(6) 0.56485(16) 0.0530(7) Uani 1 1 d . . .
H5AA H 0.2599 0.1072 0.6035 0.064 Uiso 1 1 calc R . .
C6A C 0.21755(15) 0.1275(5) 0.49014(15) 0.0395(6) Uani 1 1 d . . .
C7A C 0.27464(17) -0.0813(5) 0.47143(16) 0.0496(7) Uani 1 1 d . . .
H7AA H 0.3112 -0.1485 0.5179 0.060 Uiso 1 1 calc R . .
H7AB H 0.2409 -0.2267 0.4457 0.060 Uiso 1 1 calc R . .
C8A C 0.39200(15) 0.2030(5) 0.46326(14) 0.0424(6) Uani 1 1 d . . .
H8AA H 0.4296 0.1087 0.5044 0.051 Uiso 1 1 calc R . .
H8AB H 0.3669 0.3471 0.4849 0.051 Uiso 1 1 calc R . .
C1B C 0.03547(16) 0.2439(5) 0.28738(14) 0.0393(7) Uani 1 1 d . . .
C2B C -0.02305(18) 0.0935(5) 0.31243(16) 0.0511(7) Uani 1 1 d . . .
H2BA H -0.0043 -0.0279 0.3512 0.061 Uiso 1 1 calc R . .
C3B C -0.10826(19) 0.1201(6) 0.28116(18) 0.0600(9) Uani 1 1 d . . .
H3BA H -0.1464 0.0181 0.2989 0.072 Uiso 1 1 calc R . .
C4B C -0.13663(19) 0.2984(7) 0.22355(18) 0.0631(9) Uani 1 1 d . . .
H4BA H -0.1940 0.3166 0.2016 0.076 Uiso 1 1 calc R . .
C5B C -0.07919(19) 0.4491(6) 0.19893(15) 0.0568(8) Uani 1 1 d . . .
H5BA H -0.0987 0.5703 0.1603 0.068 Uiso 1 1 calc R . .
C6B C 0.00707(17) 0.4272(5) 0.22965(15) 0.0425(7) Uani 1 1 d . . .
C7B C 0.06642(19) 0.6030(5) 0.19916(16) 0.0550(8) Uani 1 1 d . . .
H7BA H 0.0341 0.7509 0.1733 0.066 Uiso 1 1 calc R . .
H7BB H 0.1082 0.6735 0.2420 0.066 Uiso 1 1 calc R . .
C8B C 0.05811(15) 0.3127(6) 0.08935(14) 0.0432(6) Uani 1 1 d . . .
H8BA H 0.0108 0.4142 0.0603 0.052 Uiso 1 1 calc R . .
H8BB H 0.0361 0.1686 0.1136 0.052 Uiso 1 1 calc R . .

loop_
_atom_site_aniso_label
_atom_site_aniso_U_11
_atom_site_aniso_U_22
_atom_site_aniso_U_33
_atom_site_aniso_U_23
_atom_site_aniso_U_13
_atom_site_aniso_U_12
Se 0.04317(18) 0.0673(2) 0.04142(17) -0.00962(17) 0.01160(12) 0.00397(15)
N1A 0.0410(14) 0.0378(14) 0.0459(14) -0.0053(11) 0.0120(11) 0.0025(10)
N1B 0.0496(16) 0.0404(15) 0.0448(15) -0.0021(12) 0.0154(12) -0.0026(10)
C1A 0.0325(14) 0.0330(17) 0.0407(15) -0.0061(11) 0.0140(12) -0.0054(10)
C2A 0.0393(17) 0.0487(18) 0.0550(19) -0.0073(15) 0.0112(14) -0.0012(13)
C3A 0.0453(19) 0.059(2) 0.069(2) -0.0257(18) 0.0245(17) -0.0070(14)
C4A 0.060(2) 0.077(3) 0.0482(19) -0.0192(17) 0.0237(17) -0.0181(17)
C5A 0.0495(18) 0.063(2) 0.0450(17) 0.0088(17) 0.0091(14) -0.0080(16)
C6A 0.0370(15) 0.0368(18) 0.0470(17) 0.0011(13) 0.0150(13) -0.0083(11)
C7A 0.0474(17) 0.0400(17) 0.064(2) 0.0082(15) 0.0188(15) -0.0008(13)
C8A 0.0390(15) 0.0512(17) 0.0366(15) 0.0000(14) 0.0089(12) 0.0026(13)
C1B 0.0433(16) 0.0403(18) 0.0361(15) -0.0066(12) 0.0131(13) 0.0016(11)
C2B 0.055(2) 0.0499(19) 0.0497(18) 0.0055(15) 0.0159(16) 0.0001(14)
C3B 0.049(2) 0.069(2) 0.067(2) -0.0072(18) 0.0245(17) -0.0099(15)
C4B 0.0452(18) 0.089(2) 0.054(2) -0.011(2) 0.0097(15) 0.0108(18)
C5B 0.067(2) 0.063(2) 0.0405(18) 0.0032(16) 0.0151(16) 0.0174(16)
C6B 0.0533(19) 0.0394(16) 0.0378(16) -0.0051(13) 0.0173(14) 0.0021(13)
C7B 0.078(2) 0.0378(18) 0.0540(19) -0.0021(14) 0.0263(17) -0.0010(14)
C8B 0.0412(15) 0.0523(17) 0.0367(15) 0.0085(15) 0.0107(12) 0.0042(14)

loop_
_atom_type_symbol
_atom_type_description
_atom_type_scat_dispersion_real
_atom_type_scat_dispersion_imag
_atom_type_scat_source
C C 0.0033 0.0016 'International Tables Vol C Tables 4.2.6.8 and 6.1.1.4'
H H 0.0000 0.0000 'International Tables Vol C Tables 4.2.6.8 and 6.1.1.4'
N N 0.0061 0.0033 'International Tables Vol C Tables 4.2.6.8 and 6.1.1.4'
Se Se -0.0929 2.2259 'International Tables Vol C Tables 4.2.6.8 and 6.1.1.4'

loop_
_geom_angle_atom_site_label_1
_geom_angle_atom_site_label_2
_geom_angle_atom_site_label_3
_geom_angle
_geom_angle_site_symmetry_1
_geom_angle_site_symmetry_3
_geom_angle_publ_flag
C1A Se C1B 98.03(10) . . ?
C8A N1A C7A 113.1(2) . . ?
C8A N1A H1A 111.9(17) . . ?
C7A N1A H1A 109.5(17) . . ?
C8B N1B C7B 114.0(2) . . ?
C8B N1B H1B 105.1(19) . . ?
C7B N1B H1B 113.1(19) . . ?
C2A C1A C6A 120.2(2) . . ?
C2A C1A Se 120.6(2) . . ?
C6A C1A Se 119.16(18) . . ?
C3A C2A C1A 120.8(3) . . ?
C3A C2A H2AA 119.6 . . ?
C1A C2A H2AA 119.6 . . ?
C4A C3A C2A 119.7(3) . . ?
C4A C3A H3AA 120.2 . . ?
C2A C3A H3AA 120.2 . . ?
C3A C4A C5A 119.5(3) . . ?
C3A C4A H4AA 120.2 . . ?
C5A C4A H4AA 120.2 . . ?
C4A C5A C6A 122.0(3) . . ?
C4A C5A H5AA 119.0 . . ?
C6A C5A H5AA 119.0 . . ?
C5A C6A C1A 117.9(2) . . ?
C5A C6A C7A 120.9(3) . . ?
C1A C6A C7A 121.3(2) . . ?
N1A C7A C6A 111.1(2) . . ?
N1A C7A H7AA 109.4 . . ?
C6A C7A H7AA 109.4 . . ?
N1A C7A H7AB 109.4 . . ?
C6A C7A H7AB 109.4 . . ?
H7AA C7A H7AB 108.0 . . ?
N1A C8A C8B 111.2(2) . 2 ?
N1A C8A H8AA 109.4 . . ?
C8B C8A H8AA 109.4 2 . ?
N1A C8A H8AB 109.4 . . ?
C8B C8A H8AB 109.4 2 . ?
H8AA C8A H8AB 108.0 . . ?
C2B C1B C6B 119.1(2) . . ?
C2B C1B Se 119.8(2) . . ?
C6B C1B Se 120.95(19) . . ?
C3B C2B C1B 121.5(3) . . ?
C3B C2B H2BA 119.3 . . ?
C1B C2B H2BA 119.3 . . ?
C4B C3B C2B 119.7(3) . . ?
C4B C3B H3BA 120.2 . . ?
C2B C3B H3BA 120.2 . . ?
C5B C4B C3B 119.2(3) . . ?
C5B C4B H4BA 120.4 . . ?
C3B C4B H4BA 120.4 . . ?
C4B C5B C6B 122.4(3) . . ?
C4B C5B H5BA 118.8 . . ?
C6B C5B H5BA 118.8 . . ?
C5B C6B C1B 118.2(2) . . ?
C5B C6B C7B 119.0(3) . . ?
C1B C6B C7B 122.9(3) . . ?
N1B C7B C6B 117.1(2) . . ?
N1B C7B H7BA 108.0 . . ?
C6B C7B H7BA 108.0 . . ?
N1B C7B H7BB 108.0 . . ?
C6B C7B H7BB 108.0 . . ?
H7BA C7B H7BB 107.3 . . ?
N1B C8B C8A 110.6(2) . 2 ?
N1B C8B H8BA 109.5 . . ?
C8A C8B H8BA 109.5 2 . ?
N1B C8B H8BB 109.5 . . ?
C8A C8B H8BB 109.5 2 . ?
H8BA C8B H8BB 108.1 . . ?

loop_
_geom_bond_atom_site_label_1
_geom_bond_atom_site_label_2
_geom_bond_distance
_geom_bond_site_symmetry_2
_geom_bond_publ_flag
Se C1A 1.926(2) . ?
Se C1B 1.938(3) . ?
N1A C8A 1.459(3) . ?
N1A C7A 1.464(3) . ?
N1A H1A 0.88(2) . ?
N1B C8B 1.460(3) . ?
N1B C7B 1.475(3) . ?
N1B H1B 0.85(2) . ?
C1A C2A 1.391(3) . ?
C1A C6A 1.395(3) . ?
C2A C3A 1.381(3) . ?
C2A H2AA 0.9300 . ?
C3A C4A 1.379(4) . ?
C3A H3AA 0.9300 . ?
C4A C5A 1.381(4) . ?
C4A H4AA 0.9300 . ?
C5A C6A 1.390(4) . ?
C5A H5AA 0.9300 . ?
C6A C7A 1.508(3) . ?
C7A H7AA 0.9700 . ?
C7A H7AB 0.9700 . ?
C8A C8B 1.515(3) 2 ?
C8A H8AA 0.9700 . ?
C8A H8AB 0.9700 . ?
C1B C2B 1.390(3) . ?
C1B C6B 1.395(3) . ?
C2B C3B 1.377(4) . ?
C2B H2BA 0.9300 . ?
C3B C4B 1.377(4) . ?
C3B H3BA 0.9300 . ?
C4B C5B 1.373(4) . ?
C4B H4BA 0.9300 . ?
C5B C6B 1.389(4) . ?
C5B H5BA 0.9300 . ?
C6B C7B 1.524(3) . ?
C7B H7BA 0.9700 . ?
C7B H7BB 0.9700 . ?
C8B C8A 1.515(3) 2 ?
C8B H8BA 0.9700 . ?
C8B H8BB 0.9700 . ?

loop_
_geom_hbond_atom_site_label_D
_geom_hbond_atom_site_label_H
_geom_hbond_atom_site_label_A
_geom_hbond_distance_DH
_geom_hbond_distance_HA
_geom_hbond_distance_DA
_geom_hbond_angle_DHA
_geom_hbond_site_symmetry_A
N1A H1A N1B 0.88(2) 2.44(2) 3.313(3) 170(2) 2_545

loop_
_geom_torsion_atom_site_label_1
_geom_torsion_atom_site_label_2
_geom_torsion_atom_site_label_3
_geom_torsion_atom_site_label_4
_geom_torsion
_geom_torsion_site_symmetry_1
_geom_torsion_site_symmetry_2
_geom_torsion_site_symmetry_3
_geom_torsion_site_symmetry_4
_geom_torsion_publ_flag
C1B Se C1A C2A -34.4(2) . . . . ?
C1B Se C1A C6A 148.51(19) . . . . ?
C6A C1A C2A C3A -1.1(4) . . . . ?
Se C1A C2A C3A -178.21(19) . . . . ?
C1A C2A C3A C4A 0.7(4) . . . . ?
C2A C3A C4A C5A 0.1(4) . . . . ?
C3A C4A C5A C6A -0.6(4) . . . . ?
C4A C5A C6A C1A 0.2(4) . . . . ?
C4A C5A C6A C7A -179.4(2) . . . . ?
C2A C1A C6A C5A 0.7(4) . . . . ?
Se C1A C6A C5A 177.81(18) . . . . ?
C2A C1A C6A C7A -179.8(2) . . . . ?
Se C1A C6A C7A -2.6(3) . . . . ?
C8A N1A C7A C6A 72.1(3) . . . . ?
C5A C6A C7A N1A -122.2(3) . . . . ?
C1A C6A C7A N1A 58.2(3) . . . . ?
C7A N1A C8A C8B -178.6(2) . . . 2 ?
C1A Se C1B C2B -60.2(2) . . . . ?
C1A Se C1B C6B 123.1(2) . . . . ?
C6B C1B C2B C3B 0.5(4) . . . . ?
Se C1B C2B C3B -176.3(2) . . . . ?
C1B C2B C3B C4B 0.3(4) . . . . ?
C2B C3B C4B C5B -0.8(4) . . . . ?
C3B C4B C5B C6B 0.5(4) . . . . ?
C4B C5B C6B C1B 0.2(4) . . . . ?
C4B C5B C6B C7B -179.8(3) . . . . ?
C2B C1B C6B C5B -0.7(4) . . . . ?
Se C1B C6B C5B 175.98(19) . . . . ?
C2B C1B C6B C7B 179.3(2) . . . . ?
Se C1B C6B C7B -4.0(3) . . . . ?
C8B N1B C7B C6B 44.1(3) . . . . ?
C5B C6B C7B N1B -102.8(3) . . . . ?
C1B C6B C7B N1B 77.2(3) . . . . ?
C7B N1B C8B C8A 178.1(2) . . . 2 ?
